data_1536637
loop_
_publ_author_name
'Kim, S.-J.'
'Smith, M.D.'
'Darriet, J.'
'zur Loye, H.C.'

_publ_section_title
;
 Crystal growth of new perovskite and perovskite related iridates: Ba3 Li
 Ir2 O9, Ba3 Na Ir2 O9, and Ba3.44 K1.56 Ir2 O10
;
_journal_name_full 'Journal of Solid State Chemistry'
_journal_page_first 1493
_journal_page_last 1500
_journal_volume 177
_journal_year 2004
_chemical_formula_sum 'Ba3 Ir2 Na O9'
_chemical_name_systematic 'Ba3 Na (Ir2 O9)'
_space_group_IT_number 194
_symmetry_space_group_name_Hall '-P 6c 2c'
_symmetry_space_group_name_H-M 'P 63/m m c'
_cell_angle_alpha 90
_cell_angle_beta 90
_cell_angle_gamma 120
_cell_formula_units_Z 2
_cell_length_a 5.866
_cell_length_b 5.866
_cell_length_c 14.596
_cell_volume 434.959
_citation_journal_id_ASTM JSSCBI
_cod_data_source_file Kim_JSSCBI_2004_1235.cif
_cod_data_source_block Ba3Ir2Na1O9
_cod_original_cell_volume 434.9593
_cod_original_formula_sum 'Ba3 Ir2 Na1 O9'
_cod_database_code 1536637

loop_
_symmetry_equiv_pos_as_xyz
x,y,z
x-y,x,z+1/2
-y,x-y,z
-x,-y,z+1/2
-x+y,-x,z
y,-x+y,z+1/2
-y,-x,-z+1/2
x-y,-y,-z
x,x-y,-z+1/2
y,x,-z
-x+y,y,-z+1/2
-x,-x+y,-z
-x,-y,-z
-x+y,-x,-z-1/2
y,-x+y,-z
x,y,-z-1/2
x-y,x,-z
-y,x-y,-z-1/2
y,x,z-1/2
-x+y,y,z
-x,-x+y,z-1/2
-y,-x,z
x-y,-y,z-1/2
x,x-y,z

loop_
_atom_site_label
_atom_site_type_symbol
_atom_site_fract_x
_atom_site_fract_y
_atom_site_fract_z
_atom_site_occupancy
_atom_site_U_iso_or_equiv
Ba1 Ba+2 0.6667 0.3333 0.0872 1 0.0
O2 O-2 0.1777 0.3554 0.088 1 0.0
Ba2 Ba+2 0 0 0.25 1 0.0
Na1 Na+1 0 0 0 1 0.0
Ir1 Ir+5 0.3333 0.6667 0.156644 1 0.0
O1 O-2 0.483 0.517 0.25 1 0.0
